data_2212930
loop_
_publ_author_name
'Cai, Hua'
'Guo, Ying'
'Li, Yan'

_publ_section_title
;
 Bis[3-(1<i>H</i>-imidazol-1-yl-\k<i>N</i>^3^)-1-phenylpropan-1-one]silver(I)
 nitrate monohydrate
;
_journal_coeditor_code HY2042
_journal_issue 4
_journal_name_full 'Acta Crystallographica Section E'
_journal_page_first m999
_journal_page_last m1000
_journal_paper_doi 10.1107/S1600536807010008
_journal_volume 63
_journal_year 2007
_chemical_formula_iupac '[Ag (C12 H12 N2 O)2] N O3, H2 O'
_chemical_formula_moiety 'C24 H24 Ag N4 O2 +, N O3 -, H2 O'
_chemical_formula_sum 'C24 H26 Ag N5 O6'
_chemical_formula_weight 588.37
_chemical_name_systematic
;
Bis[3-(1H-imidazol-1-yl-\kN^3)-1-phenylpropan-1-one]silver(I) nitrate
monohydrate
;
_space_group_IT_number 33
_symmetry_cell_setting orthorhombic
_symmetry_space_group_name_Hall 'P 2c -2n'
_symmetry_space_group_name_H-M 'P n a 21'
_atom_sites_solution_hydrogens geom
_atom_sites_solution_primary direct
_atom_sites_solution_secondary difmap
_cell_angle_alpha 90.00
_cell_angle_beta 90.00
_cell_angle_gamma 90.00
_cell_formula_units_Z 4
_cell_length_a 10.361(3)
_cell_length_b 8.321(3)
_cell_length_c 28.349(9)
_cell_measurement_reflns_used 2119
_cell_measurement_temperature 293(2)
_cell_measurement_theta_max 18.44
_cell_measurement_theta_min 2.55
_cell_volume 2444.1(14)
_computing_cell_refinement 'SAINT (Bruker, 1998)'
_computing_data_collection 'SMART (Bruker, 1998)'
_computing_data_reduction SAINT
_computing_molecular_graphics 'DIAMOND (Brandenburg & Berndt, 1999)'
_computing_publication_material SHELXTL
_computing_structure_refinement SHELXTL
_computing_structure_solution 'SHELXTL (Bruker, 1998)'
_diffrn_ambient_temperature 293(2)
_diffrn_measured_fraction_theta_full 1.000
_diffrn_measured_fraction_theta_max 1.000
_diffrn_measurement_device_type 'Bruker SMART APEXII CCD area-detector'
_diffrn_measurement_method '\f and \w'
_diffrn_radiation_monochromator graphite
_diffrn_radiation_source 'fine-focus sealed tube'
_diffrn_radiation_type MoK\a
_diffrn_radiation_wavelength 0.71073
_diffrn_reflns_av_R_equivalents 0.0589
_diffrn_reflns_av_sigmaI/netI 0.0665
_diffrn_reflns_limit_h_max 12
_diffrn_reflns_limit_h_min -11
_diffrn_reflns_limit_k_max 9
_diffrn_reflns_limit_k_min -9
_diffrn_reflns_limit_l_max 33
_diffrn_reflns_limit_l_min -27
_diffrn_reflns_number 12458
_diffrn_reflns_theta_full 25.03
_diffrn_reflns_theta_max 25.03
_diffrn_reflns_theta_min 2.55
_exptl_absorpt_coefficient_mu 0.875
_exptl_absorpt_correction_T_max 0.8584
_exptl_absorpt_correction_T_min 0.8175
_exptl_absorpt_correction_type multi-scan
_exptl_absorpt_process_details '(SADABS; Bruker, 1998)'
_exptl_crystal_colour colorless
_exptl_crystal_density_diffrn 1.599
_exptl_crystal_density_method 'not measured'
_exptl_crystal_description block
_exptl_crystal_F_000 1200
_exptl_crystal_size_max 0.24
_exptl_crystal_size_mid 0.20
_exptl_crystal_size_min 0.18
_refine_diff_density_max 0.670
_refine_diff_density_min -0.510
_refine_ls_abs_structure_details 'Flack (1983), 1101 Friedel Pairs'
_refine_ls_abs_structure_Flack 0.0(4)
_refine_ls_extinction_method none
_refine_ls_goodness_of_fit_ref 0.979
_refine_ls_hydrogen_treatment constr
_refine_ls_matrix_type full
_refine_ls_number_parameters 326
_refine_ls_number_reflns 3706
_refine_ls_number_restraints 1
_refine_ls_restrained_S_all 0.979
_refine_ls_R_factor_all 0.0779
_refine_ls_R_factor_gt 0.0422
_refine_ls_shift/su_max 0.000
_refine_ls_shift/su_mean 0.000
_refine_ls_structure_factor_coef Fsqd
_refine_ls_weighting_details 'calc w=1/[\s^2^(Fo^2^)+(0.0647P)^2^+0.015P] where P=(Fo^2^+2Fc^2^)/3'
_refine_ls_weighting_scheme calc
_refine_ls_wR_factor_gt 0.0978
_refine_ls_wR_factor_ref 0.1172
_reflns_number_gt 2553
_reflns_number_total 3706
_reflns_threshold_expression I>2\s(I)
_cod_data_source_file hy2042.cif
_cod_data_source_block I
_cod_original_cell_volume 2443.9(13)
_cod_database_code 2212930
_cod_database_fobs_code 2212930

loop_
_symmetry_equiv_pos_as_xyz
'x, y, z'
'-x, -y, z+1/2'
'x+1/2, -y+1/2, z'
'-x+1/2, y+1/2, z+1/2'

loop_
_atom_site_type_symbol
_atom_site_label
_atom_site_fract_x
_atom_site_fract_y
_atom_site_fract_z
_atom_site_U_iso_or_equiv
_atom_site_adp_type
_atom_site_calc_flag
_atom_site_refinement_flags
_atom_site_occupancy
Ag Ag1 0.47250(5) 0.29969(6) 0.76519(2) 0.0645(2) Uani d . 1
O O1 1.0687(5) 0.3110(7) 0.9519(2) 0.0782(17) Uani d . 1
O O2 -0.0826(6) 0.2064(8) 0.5660(2) 0.0851(18) Uani d . 1
O O3 0.3406(7) 0.1119(8) 0.2366(2) 0.092(2) Uani d . 1
O O4 0.4177(8) 0.0442(9) 0.3030(3) 0.129(3) Uani d . 1
O O5 0.2152(7) 0.0465(7) 0.2925(3) 0.097(2) Uani d . 1
N N1 0.3447(6) 0.1871(6) 0.71905(19) 0.0541(14) Uani d . 1
N N2 0.1880(5) 0.1286(7) 0.67019(18) 0.0472(13) Uani d . 1
N N3 0.6156(5) 0.3944(7) 0.80879(19) 0.0558(14) Uani d . 1
N N4 0.7893(6) 0.4161(6) 0.85149(19) 0.0492(13) Uani d . 1
N N5 0.3233(8) 0.0678(7) 0.2783(3) 0.0660(19) Uani d . 1
C C1 0.2474(8) -0.0118(9) 0.6814(3) 0.065(2) Uani d . 1
H H1 0.2263 -0.1132 0.6700 0.078 Uiso calc R 1
C C2 0.3416(7) 0.0229(9) 0.7119(3) 0.064(2) Uani d . 1
H H2 0.3963 -0.0515 0.7261 0.077 Uiso calc R 1
C C3 0.2504(8) 0.2440(9) 0.6937(3) 0.053(2) Uani d . 1
H H3 0.2290 0.3524 0.6921 0.064 Uiso calc R 1
C C4 0.0821(7) 0.1504(8) 0.6372(2) 0.0545(17) Uani d . 1
H H4A 0.0507 0.2600 0.6394 0.065 Uiso calc R 1
H H4B 0.0119 0.0790 0.6458 0.065 Uiso calc R 1
C C5 0.1220(6) 0.1169(8) 0.5877(2) 0.0495(15) Uani d . 1
H H5A 0.1446 0.0042 0.5849 0.059 Uiso calc R 1
H H5B 0.1986 0.1794 0.5805 0.059 Uiso calc R 1
C C6 0.0203(7) 0.1552(9) 0.5521(3) 0.0546(18) Uani d . 1
C C7 0.0444(6) 0.1333(8) 0.5015(2) 0.0504(16) Uani d . 1
C C8 0.1536(6) 0.0577(8) 0.4836(3) 0.0578(18) Uani d . 1
H H8 0.2152 0.0173 0.5043 0.069 Uiso calc R 1
C C9 0.1721(8) 0.0415(9) 0.4359(3) 0.065(2) Uani d . 1
H H9 0.2461 -0.0088 0.4246 0.078 Uiso calc R 1
C C10 0.0821(9) 0.0991(9) 0.4048(3) 0.072(2) Uani d . 1
H H10 0.0934 0.0864 0.3725 0.086 Uiso calc R 1
C C11 -0.0266(9) 0.1772(11) 0.4224(3) 0.078(2) Uani d . 1
H H11 -0.0872 0.2195 0.4017 0.094 Uiso calc R 1
C C12 -0.0446(8) 0.1921(9) 0.4691(3) 0.070(2) Uani d . 1
H H12 -0.1186 0.2430 0.4800 0.084 Uiso calc R 1
C C13 0.6982(8) 0.3189(9) 0.8356(3) 0.0520(19) Uani d . 1
H H13 0.6936 0.2099 0.8427 0.062 Uiso calc R 1
C C14 0.6559(8) 0.5533(9) 0.8081(3) 0.069(2) Uani d . 1
H H14 0.6161 0.6370 0.7919 0.082 Uiso calc R 1
C C15 0.7614(9) 0.5651(10) 0.8347(3) 0.069(2) Uani d . 1
H H15 0.8078 0.6586 0.8406 0.082 Uiso calc R 1
C C16 0.8955(7) 0.3761(8) 0.8833(2) 0.0532(16) Uani d . 1
H H16A 0.9711 0.4383 0.8747 0.064 Uiso calc R 1
H H16B 0.9168 0.2632 0.8799 0.064 Uiso calc R 1
C C17 0.8615(6) 0.4098(8) 0.9340(2) 0.0499(16) Uani d . 1
H H17A 0.8448 0.5238 0.9376 0.060 Uiso calc R 1
H H17B 0.7829 0.3525 0.9419 0.060 Uiso calc R 1
C C18 0.9662(7) 0.3609(9) 0.9677(3) 0.0530(17) Uani d . 1
C C19 0.9455(6) 0.3705(8) 1.0184(3) 0.0523(17) Uani d . 1
C C20 1.0373(8) 0.3056(10) 1.0488(3) 0.067(2) Uani d . 1
H H20 1.1115 0.2585 1.0366 0.080 Uiso calc R 1
C C21 1.0184(10) 0.3111(10) 1.0970(3) 0.078(2) Uani d . 1
H H21 1.0795 0.2655 1.1170 0.093 Uiso calc R 1
C C22 0.9134(9) 0.3810(9) 1.1155(3) 0.069(2) Uani d . 1
H H22 0.9023 0.3834 1.1481 0.083 Uiso calc R 1
C C23 0.8221(8) 0.4491(8) 1.0866(3) 0.0627(19) Uani d . 1
H H23 0.7499 0.4990 1.0995 0.075 Uiso calc R 1
C C24 0.8381(7) 0.4431(7) 1.0385(3) 0.0552(17) Uani d . 1
H H24 0.7757 0.4885 1.0191 0.066 Uiso calc R 1
O O6 0.5541(7) 0.3667(8) 0.2068(3) 0.103(2) Uani d . 1
H H6A 0.5843 0.3612 0.2346 0.154 Uiso d R 1
H H6B 0.6083 0.3816 0.1847 0.154 Uiso d R 1

loop_
_atom_site_aniso_label
_atom_site_aniso_U_11
_atom_site_aniso_U_22
_atom_site_aniso_U_33
_atom_site_aniso_U_12
_atom_site_aniso_U_13
_atom_site_aniso_U_23
Ag1 0.0620(3) 0.0826(4) 0.0490(3) -0.0109(3) -0.0093(4) -0.0033(4)
O1 0.049(3) 0.116(5) 0.070(4) 0.016(3) -0.001(3) -0.001(3)
O2 0.048(3) 0.137(6) 0.069(4) 0.013(4) 0.004(3) -0.006(3)
O3 0.111(6) 0.090(4) 0.075(5) -0.006(4) 0.011(4) -0.003(4)
O4 0.112(6) 0.113(6) 0.161(7) -0.001(5) -0.064(6) 0.027(5)
O5 0.079(4) 0.083(4) 0.130(6) -0.009(3) 0.025(4) -0.005(3)
N1 0.061(4) 0.053(4) 0.048(3) -0.009(3) -0.003(3) -0.001(3)
N2 0.051(4) 0.049(3) 0.041(3) -0.001(3) -0.002(3) -0.001(3)
N3 0.059(4) 0.055(4) 0.053(4) -0.001(3) -0.001(3) -0.001(3)
N4 0.057(3) 0.047(3) 0.044(3) -0.003(3) -0.005(3) -0.001(3)
N5 0.078(5) 0.051(4) 0.069(5) 0.004(3) -0.012(4) -0.004(3)
C1 0.080(6) 0.050(4) 0.066(6) 0.002(4) -0.008(4) 0.005(4)
C2 0.064(5) 0.069(5) 0.061(5) 0.009(4) -0.011(4) 0.003(4)
C3 0.059(5) 0.056(4) 0.044(4) 0.003(4) -0.007(3) -0.003(3)
C4 0.047(4) 0.064(5) 0.053(4) -0.006(3) -0.006(3) 0.003(3)
C5 0.047(4) 0.048(4) 0.053(4) -0.001(3) -0.003(3) 0.005(3)
C6 0.041(4) 0.068(5) 0.055(4) -0.008(3) 0.005(3) 0.002(3)
C7 0.041(4) 0.050(4) 0.059(4) -0.006(3) -0.003(3) 0.000(3)
C8 0.050(4) 0.065(5) 0.058(4) -0.003(3) -0.003(3) 0.000(3)
C9 0.063(5) 0.070(5) 0.062(5) -0.011(4) 0.005(4) -0.017(4)
C10 0.089(6) 0.070(5) 0.056(5) -0.023(5) 0.001(5) -0.002(4)
C11 0.087(7) 0.091(7) 0.057(5) -0.003(5) -0.018(4) 0.008(4)
C12 0.066(6) 0.073(5) 0.070(6) 0.008(4) -0.013(4) 0.006(4)
C13 0.054(5) 0.054(4) 0.047(5) -0.012(4) -0.003(4) -0.004(3)
C14 0.101(6) 0.044(4) 0.061(5) -0.003(4) -0.025(4) 0.005(3)
C15 0.089(7) 0.064(5) 0.052(5) -0.022(4) -0.015(4) -0.001(4)
C16 0.050(4) 0.058(4) 0.052(4) -0.007(3) 0.000(3) -0.002(3)
C17 0.045(4) 0.064(4) 0.041(4) 0.002(3) -0.003(3) -0.002(3)
C18 0.046(4) 0.054(4) 0.059(4) -0.003(3) 0.004(3) -0.002(3)
C19 0.049(5) 0.048(3) 0.060(4) -0.007(3) -0.006(3) -0.001(3)
C20 0.057(5) 0.078(5) 0.065(5) 0.001(4) -0.015(4) 0.010(4)
C21 0.093(6) 0.077(6) 0.063(6) 0.006(5) -0.026(5) 0.007(4)
C22 0.094(6) 0.062(5) 0.052(4) -0.010(5) -0.003(4) 0.006(4)
C23 0.074(5) 0.061(5) 0.053(4) 0.004(4) -0.001(4) -0.006(3)
C24 0.054(4) 0.048(4) 0.064(5) 0.001(3) -0.004(3) -0.002(3)
O6 0.115(6) 0.094(4) 0.098(5) 0.019(4) -0.031(4) -0.001(4)

loop_
_atom_type_symbol
_atom_type_description
_atom_type_scat_dispersion_real
_atom_type_scat_dispersion_imag
_atom_type_scat_source
C C 0.0033 0.0016 'International Tables Vol C Tables 4.2.6.8 and 6.1.1.4'
H H 0.0000 0.0000 'International Tables Vol C Tables 4.2.6.8 and 6.1.1.4'
N N 0.0061 0.0033 'International Tables Vol C Tables 4.2.6.8 and 6.1.1.4'
O O 0.0106 0.0060 'International Tables Vol C Tables 4.2.6.8 and 6.1.1.4'
Ag Ag -0.8971 1.1015 'International Tables Vol C Tables 4.2.6.8 and 6.1.1.4'

loop_
_geom_angle_atom_site_label_1
_geom_angle_atom_site_label_2
_geom_angle_atom_site_label_3
_geom_angle
_geom_angle_publ_flag
N1 Ag1 N3 173.7(2) yes
C3 N1 C2 105.2(6) ?
C3 N1 Ag1 131.3(5) ?
C2 N1 Ag1 123.4(5) ?
C3 N2 C1 106.4(6) ?
C3 N2 C4 126.7(6) ?
C1 N2 C4 126.9(6) ?
C13 N3 C14 105.7(6) ?
C13 N3 Ag1 129.0(5) ?
C14 N3 Ag1 124.5(5) ?
C13 N4 C15 106.7(6) ?
C13 N4 C16 127.5(6) ?
C15 N4 C16 125.8(6) ?
O5 N5 O4 121.9(9) ?
O5 N5 O3 119.5(8) ?
O4 N5 O3 118.5(10) ?
C2 C1 N2 107.3(7) ?
C2 C1 H1 126.4 ?
N2 C1 H1 126.4 ?
C1 C2 N1 109.0(7) ?
C1 C2 H2 125.5 ?
N1 C2 H2 125.5 ?
N1 C3 N2 112.2(6) ?
N1 C3 H3 123.9 ?
N2 C3 H3 123.9 ?
N2 C4 C5 111.9(6) ?
N2 C4 H4A 109.2 ?
C5 C4 H4A 109.2 ?
N2 C4 H4B 109.2 ?
C5 C4 H4B 109.2 ?
H4A C4 H4B 107.9 ?
C4 C5 C6 113.6(6) ?
C4 C5 H5A 108.8 ?
C6 C5 H5A 108.8 ?
C4 C5 H5B 108.8 ?
C6 C5 H5B 108.8 ?
H5A C5 H5B 107.7 ?
O2 C6 C7 120.7(7) ?
O2 C6 C5 118.4(7) ?
C7 C6 C5 120.9(6) ?
C12 C7 C8 117.1(7) ?
C12 C7 C6 119.3(7) ?
C8 C7 C6 123.6(6) ?
C9 C8 C7 121.2(7) ?
C9 C8 H8 119.4 ?
C7 C8 H8 119.4 ?
C10 C9 C8 120.3(7) ?
C10 C9 H9 119.8 ?
C8 C9 H9 119.8 ?
C9 C10 C11 118.9(8) ?
C9 C10 H10 120.6 ?
C11 C10 H10 120.6 ?
C12 C11 C10 120.6(8) ?
C12 C11 H11 119.7 ?
C10 C11 H11 119.7 ?
C11 C12 C7 121.9(8) ?
C11 C12 H12 119.1 ?
C7 C12 H12 119.1 ?
N3 C13 N4 111.8(6) ?
N3 C13 H13 124.1 ?
N4 C13 H13 124.1 ?
C15 C14 N3 108.0(7) ?
C15 C14 H14 126.0 ?
N3 C14 H14 126.0 ?
C14 C15 N4 107.8(7) ?
C14 C15 H15 126.1 ?
N4 C15 H15 126.1 ?
N4 C16 C17 111.7(6) ?
N4 C16 H16A 109.3 ?
C17 C16 H16A 109.3 ?
N4 C16 H16B 109.3 ?
C17 C16 H16B 109.3 ?
H16A C16 H16B 107.9 ?
C18 C17 C16 112.8(6) ?
C18 C17 H17A 109.0 ?
C16 C17 H17A 109.0 ?
C18 C17 H17B 109.0 ?
C16 C17 H17B 109.0 ?
H17A C17 H17B 107.8 ?
O1 C18 C19 120.4(7) ?
O1 C18 C17 119.1(7) ?
C19 C18 C17 120.5(6) ?
C24 C19 C20 117.4(7) ?
C24 C19 C18 123.3(7) ?
C20 C19 C18 119.3(7) ?
C21 C20 C19 120.2(8) ?
C21 C20 H20 119.9 ?
C19 C20 H20 119.9 ?
C22 C21 C20 121.1(8) ?
C22 C21 H21 119.4 ?
C20 C21 H21 119.4 ?
C21 C22 C23 120.3(8) ?
C21 C22 H22 119.9 ?
C23 C22 H22 119.9 ?
C24 C23 C22 119.6(7) ?
C24 C23 H23 120.2 ?
C22 C23 H23 120.2 ?
C23 C24 C19 121.4(7) ?
C23 C24 H24 119.3 ?
C19 C24 H24 119.3 ?
H6A O6 H6B 116.6 ?

loop_
_geom_bond_atom_site_label_1
_geom_bond_atom_site_label_2
_geom_bond_distance
_geom_bond_publ_flag
Ag1 N1 2.084(5) yes
Ag1 N3 2.085(6) yes
O1 C18 1.225(9) ?
O2 C6 1.214(9) ?
O3 N5 1.250(9) ?
O4 N5 1.219(9) ?
O5 N5 1.204(9) ?
N1 C3 1.302(9) ?
N1 C2 1.381(9) ?
N2 C3 1.335(9) ?
N2 C1 1.358(9) ?
N2 C4 1.453(9) ?
N3 C13 1.306(9) ?
N3 C14 1.387(9) ?
N4 C13 1.322(8) ?
N4 C15 1.359(9) ?
N4 C16 1.461(9) ?
C1 C2 1.336(10) ?
C1 H1 0.9300 ?
C2 H2 0.9300 ?
C3 H3 0.9300 ?
C4 C5 1.491(9) ?
C4 H4A 0.9700 ?
C4 H4B 0.9700 ?
C5 C6 1.493(10) ?
C5 H5A 0.9700 ?
C5 H5B 0.9700 ?
C6 C7 1.466(10) ?
C7 C12 1.391(11) ?
C7 C8 1.392(9) ?
C8 C9 1.372(10) ?
C8 H8 0.9300 ?
C9 C10 1.369(11) ?
C9 H9 0.9300 ?
C10 C11 1.393(13) ?
C10 H10 0.9300 ?
C11 C12 1.342(13) ?
C11 H11 0.9300 ?
C12 H12 0.9300 ?
C13 H13 0.9300 ?
C14 C15 1.332(11) ?
C14 H14 0.9300 ?
C15 H15 0.9300 ?
C16 C17 1.505(9) ?
C16 H16A 0.9700 ?
C16 H16B 0.9700 ?
C17 C18 1.502(9) ?
C17 H17A 0.9700 ?
C17 H17B 0.9700 ?
C18 C19 1.455(10) ?
C19 C24 1.390(9) ?
C19 C20 1.392(10) ?
C20 C21 1.382(13) ?
C20 H20 0.9300 ?
C21 C22 1.340(12) ?
C21 H21 0.9300 ?
C22 C23 1.374(11) ?
C22 H22 0.9300 ?
C23 C24 1.374(10) ?
C23 H23 0.9300 ?
C24 H24 0.9300 ?
O6 H6A 0.8499 ?
O6 H6B 0.8499 ?

loop_
_geom_hbond_atom_site_label_D
_geom_hbond_atom_site_label_H
_geom_hbond_atom_site_label_A
_geom_hbond_site_symmetry_A
_geom_hbond_distance_DH
_geom_hbond_distance_HA
_geom_hbond_distance_DA
_geom_hbond_angle_DHA
_geom_hbond_publ_flag
O6 H6A O5 3 0.85 2.26 3.036(10) 151 y
C4 H4B O6 4_545 0.97 2.56 3.384(9) 142 y
C5 H5B O2 3 0.97 2.49 3.450(9) 169 y
C9 H9 O1 4_644 0.93 2.56 3.331(10) 141 y
C16 H16A O4 4_655 0.97 2.50 3.299(10) 140 y
C22 H22 O3 3_556 0.93 2.59 3.514(11) 173 y

loop_
_geom_torsion_atom_site_label_1
_geom_torsion_atom_site_label_2
_geom_torsion_atom_site_label_3
_geom_torsion_atom_site_label_4
_geom_torsion
C3 N2 C1 C2 1.2(9)
C4 N2 C1 C2 178.2(7)
N2 C1 C2 N1 -1.8(9)
C3 N1 C2 C1 1.7(9)
Ag1 N1 C2 C1 178.4(5)
C2 N1 C3 N2 -0.9(9)
Ag1 N1 C3 N2 -177.3(4)
C1 N2 C3 N1 -0.1(9)
C4 N2 C3 N1 -177.2(6)
C3 N2 C4 C5 109.4(8)
C1 N2 C4 C5 -67.0(9)
N2 C4 C5 C6 -173.6(6)
C4 C5 C6 O2 -0.8(10)
C4 C5 C6 C7 178.5(6)
O2 C6 C7 C12 8.7(11)
C5 C6 C7 C12 -170.5(6)
O2 C6 C7 C8 -172.1(7)
C5 C6 C7 C8 8.7(10)
C12 C7 C8 C9 -0.2(10)
C6 C7 C8 C9 -179.4(6)
C7 C8 C9 C10 -0.5(10)
C8 C9 C10 C11 1.4(11)
C9 C10 C11 C12 -1.7(12)
C10 C11 C12 C7 1.1(12)
C8 C7 C12 C11 -0.1(11)
C6 C7 C12 C11 179.1(7)
C14 N3 C13 N4 -1.0(8)
Ag1 N3 C13 N4 168.5(5)
C15 N4 C13 N3 1.6(9)
C16 N4 C13 N3 178.1(6)
C13 N3 C14 C15 0.1(9)
Ag1 N3 C14 C15 -170.1(5)
N3 C14 C15 N4 0.9(9)
C13 N4 C15 C14 -1.5(9)
C16 N4 C15 C14 -178.1(7)
C13 N4 C16 C17 -93.6(8)
C15 N4 C16 C17 82.3(9)
N4 C16 C17 C18 176.7(6)
C16 C17 C18 O1 4.9(10)
C16 C17 C18 C19 -174.2(6)
O1 C18 C19 C24 172.2(7)
C17 C18 C19 C24 -8.7(11)
O1 C18 C19 C20 -7.3(11)
C17 C18 C19 C20 171.9(7)
C24 C19 C20 C21 1.6(11)
C18 C19 C20 C21 -178.9(7)
C19 C20 C21 C22 -1.3(13)
C20 C21 C22 C23 -0.1(13)
C21 C22 C23 C24 1.0(11)
C22 C23 C24 C19 -0.6(11)
C20 C19 C24 C23 -0.7(10)
C18 C19 C24 C23 179.8(6)
